data_4307943
loop_
_publ_author_name
'Stanislav Groysman'
'R. H. Holm'

_publ_contact_author_address
;
Department of Chemistry and Chemical Biology
Harvard University
12 Oxford Street
Cambridge, MA 02138
USA
;
_publ_contact_author_email holm@chemistry.harvard.edu
_publ_contact_author_fax '617 496-9289'
_publ_contact_author_name 'Richard H. Holm'
_publ_contact_author_phone '617 495-0853'
_publ_section_title
;
Synthesis and Structures of Bis(dithiolene)tungsten(IV,VI) Thiolate and
Selenolate Complexes: Approaches to the Active Sites of Molybdenum and
Tungsten Formate Dehydrogenases
;
_journal_name_full 'Inorganic Chemistry'
_journal_page_first 4090
_journal_page_last 4102
_journal_paper_doi 10.1021/ic062441a
_journal_volume 46
_journal_year 2007
_chemical_formula_sum 'C36 H42 O S5 Si W'
_chemical_formula_weight 862.94
_chemical_name_common 20
_chemical_name_systematic
; 
 ? 
;
_space_group_IT_number 14
_symmetry_cell_setting monoclinic
_symmetry_space_group_name_Hall '-P 2ybc'
_symmetry_space_group_name_H-M 'P 1 21/c 1'
_atom_sites_solution_hydrogens geom
_atom_sites_solution_primary direct
_atom_sites_solution_secondary difmap
_audit_creation_method SHELXL-97
_cell_angle_alpha 90.00
_cell_angle_beta 91.022(3)
_cell_angle_gamma 90.00
_cell_formula_units_Z 4
_cell_length_a 10.9448(16)
_cell_length_b 12.9035(18)
_cell_length_c 25.552(4)
_cell_measurement_temperature 193(2)
_cell_volume 3608.0(9)
_computing_cell_refinement 'SMART (Bruker, 2001)'
_computing_data_collection 'SMART (Bruker, 2001)'
_computing_data_reduction 'SAINT (Bruker, 2003)'
_computing_molecular_graphics 'SHELXTL (Bruker, 2000)'
_computing_publication_material 'SHELXTL (Bruker, 2000)'
_computing_structure_refinement 'SHELXL-97 (Sheldrick, 1997)'
_computing_structure_solution 'SHELXS-97 (Sheldrick, 1990)'
_diffrn_ambient_temperature 193(2)
_diffrn_measured_fraction_theta_full 0.994
_diffrn_measured_fraction_theta_max 0.994
_diffrn_measurement_device_type 'Bruker Smart APEX CCD'
_diffrn_measurement_method \w
_diffrn_radiation_monochromator graphite
_diffrn_radiation_source 'fine-focus sealed tube'
_diffrn_radiation_type MoK\a
_diffrn_radiation_wavelength 0.71073
_diffrn_reflns_av_R_equivalents 0.0332
_diffrn_reflns_av_sigmaI/netI 0.0394
_diffrn_reflns_limit_h_max 13
_diffrn_reflns_limit_h_min -14
_diffrn_reflns_limit_k_max 15
_diffrn_reflns_limit_k_min -17
_diffrn_reflns_limit_l_max 33
_diffrn_reflns_limit_l_min -32
_diffrn_reflns_number 25255
_diffrn_reflns_theta_full 27.99
_diffrn_reflns_theta_max 27.99
_diffrn_reflns_theta_min 1.59
_exptl_absorpt_coefficient_mu 3.552
_exptl_absorpt_correction_T_max 0.7177
_exptl_absorpt_correction_T_min 0.3780
_exptl_absorpt_correction_type multi-scan
_exptl_absorpt_process_details 'SADABS (Sheldrick, 2002)'
_exptl_crystal_colour red
_exptl_crystal_density_diffrn 1.589
_exptl_crystal_density_method 'not measured'
_exptl_crystal_description prisms
_exptl_crystal_F_000 1736
_exptl_crystal_size_max 0.34
_exptl_crystal_size_mid 0.24
_exptl_crystal_size_min 0.10
_refine_diff_density_max 1.424
_refine_diff_density_min -1.311
_refine_diff_density_rms 0.127
_refine_ls_extinction_method none
_refine_ls_goodness_of_fit_ref 1.041
_refine_ls_hydrogen_treatment constr
_refine_ls_matrix_type full
_refine_ls_number_parameters 401
_refine_ls_number_reflns 8645
_refine_ls_number_restraints 12
_refine_ls_restrained_S_all 1.042
_refine_ls_R_factor_all 0.0504
_refine_ls_R_factor_gt 0.0393
_refine_ls_shift/su_max 0.038
_refine_ls_shift/su_mean 0.000
_refine_ls_structure_factor_coef Fsqd
_refine_ls_weighting_details 'calc w=1/[\s^2^(Fo^2^)+(0.0478P)^2^+5.6804P] where P=(Fo^2^+2Fc^2^)/3'
_refine_ls_weighting_scheme calc
_refine_ls_wR_factor_gt 0.0937
_refine_ls_wR_factor_ref 0.0993
_reflns_number_gt 7155
_reflns_number_total 8645
_reflns_threshold_expression >2sigma(I)
_cod_data_source_file ic062441asi20070323_105048_13.cif
_cod_data_source_block stas33
_cod_original_cell_volume 3608.1(9)
_cod_database_code 4307943

loop_
_symmetry_equiv_pos_as_xyz
'x, y, z'
'-x, y+1/2, -z+1/2'
'-x, -y, -z'
'x, -y-1/2, z-1/2'

loop_
_atom_site_label
_atom_site_type_symbol
_atom_site_fract_x
_atom_site_fract_y
_atom_site_fract_z
_atom_site_U_iso_or_equiv
_atom_site_adp_type
_atom_site_occupancy
_atom_site_symmetry_multiplicity
_atom_site_calc_flag
_atom_site_refinement_flags
_atom_site_disorder_assembly
_atom_site_disorder_group
W1 W 0.293220(15) 0.414086(13) 0.844592(7) 0.02861(7) Uani 1 1 d . . .
Si1 Si 0.25571(11) 0.17327(9) 0.90444(5) 0.0282(2) Uani 1 1 d . . .
S4 S 0.27044(11) 0.32034(9) 0.76377(5) 0.0380(3) Uani 1 1 d . . .
S5 S 0.40160(11) 0.51208(10) 0.90755(5) 0.0400(3) Uani 1 1 d . . .
S2 S 0.07753(11) 0.41502(10) 0.85579(6) 0.0424(3) Uani 1 1 d . . .
S1 S 0.23477(12) 0.57435(9) 0.80283(6) 0.0433(3) Uani 1 1 d . . .
O1 O 0.2731(3) 0.2947(2) 0.88435(12) 0.0328(7) Uani 1 1 d . . .
S3 S 0.49578(11) 0.42303(9) 0.81434(5) 0.0383(3) Uani 1 1 d . . .
C9 C 0.3987(4) 0.1012(3) 0.89126(18) 0.0329(9) Uani 1 1 d . . .
C21 C 0.1238(4) 0.1099(4) 0.86969(18) 0.0343(10) Uani 1 1 d . . .
C1 C 0.4140(5) 0.2980(4) 0.73789(19) 0.0395(11) Uani 1 1 d . . .
C13 C 0.2230(4) 0.1795(4) 0.97531(17) 0.0325(9) Uani 1 1 d . . .
C25 C 0.3126(5) 0.5994(4) 0.9501(2) 0.0412(11) Uani 1 1 d D . .
C2 C 0.5120(5) 0.3451(4) 0.75892(19) 0.0406(11) Uani 1 1 d . . .
C12 C 0.4584(5) 0.1139(4) 0.8444(2) 0.0448(12) Uani 1 1 d . . .
H12 H 0.4289 0.1642 0.8202 0.054 Uiso 1 1 calc R . .
C5 C 0.0798(5) 0.5910(4) 0.8039(2) 0.0400(11) Uani 1 1 d . . .
C18 C 0.1535(5) 0.1052(4) 1.0002(2) 0.0396(11) Uani 1 1 d . . .
H18 H 0.1218 0.0483 0.9807 0.048 Uiso 1 1 calc R . .
C14 C 0.2682(5) 0.2614(4) 1.0052(2) 0.0442(12) Uani 1 1 d . . .
H14 H 0.3166 0.3130 0.9891 0.053 Uiso 1 1 calc R . .
C6 C 0.0094(4) 0.5192(4) 0.8261(2) 0.0421(11) Uani 1 1 d . . .
C19 C 0.5600(5) 0.0553(5) 0.8318(2) 0.0488(13) Uani 1 1 d . . .
H19 H 0.5986 0.0647 0.7991 0.059 Uiso 1 1 calc R . .
C24 C -0.0942(5) 0.0994(5) 0.8512(2) 0.0538(14) Uani 1 1 d . . .
H24 H -0.1743 0.1259 0.8558 0.065 Uiso 1 1 calc R . .
C22 C 0.1378(5) 0.0236(4) 0.8384(2) 0.0489(13) Uani 1 1 d . . .
H22 H 0.2172 -0.0040 0.8335 0.059 Uiso 1 1 calc R . .
C20 C 0.0062(4) 0.1470(4) 0.8755(2) 0.0405(11) Uani 1 1 d . . .
H20 H -0.0065 0.2065 0.8966 0.049 Uiso 1 1 calc R . .
C4 C 0.4187(6) 0.2276(4) 0.6911(2) 0.0543(14) Uani 1 1 d . . .
H4A H 0.4835 0.2508 0.6678 0.081 Uiso 1 1 calc R . .
H4B H 0.3400 0.2296 0.6723 0.081 Uiso 1 1 calc R . .
H4C H 0.4357 0.1566 0.7027 0.081 Uiso 1 1 calc R . .
C16 C 0.1737(5) 0.1946(5) 1.0818(2) 0.0530(15) Uani 1 1 d . . .
H16 H 0.1562 0.2002 1.1180 0.064 Uiso 1 1 calc R . .
C17 C 0.1291(5) 0.1128(5) 1.0537(2) 0.0511(14) Uani 1 1 d . . .
H17 H 0.0817 0.0611 1.0704 0.061 Uiso 1 1 calc R . .
C23 C 0.0376(6) -0.0237(4) 0.8139(2) 0.0555(15) Uani 1 1 d . . .
H23 H 0.0496 -0.0828 0.7924 0.067 Uiso 1 1 calc R . .
C10 C 0.4470(5) 0.0296(4) 0.92613(19) 0.0417(11) Uani 1 1 d . . .
H10 H 0.4092 0.0201 0.9590 0.050 Uiso 1 1 calc R . .
C15 C 0.2438(6) 0.2690(5) 1.0584(2) 0.0533(14) Uani 1 1 d . . .
H15 H 0.2754 0.3254 1.0783 0.064 Uiso 1 1 calc R . .
C11 C 0.5492(5) -0.0289(4) 0.9143(2) 0.0505(14) Uani 1 1 d . . .
H11 H 0.5810 -0.0774 0.9390 0.061 Uiso 1 1 calc R . .
C3 C 0.6389(6) 0.3387(5) 0.7389(3) 0.0677(18) Uani 1 1 d . . .
H3A H 0.6367 0.3118 0.7030 0.102 Uiso 1 1 calc R . .
H3B H 0.6876 0.2922 0.7613 0.102 Uiso 1 1 calc R . .
H3C H 0.6758 0.4079 0.7391 0.102 Uiso 1 1 calc R . .
C7 C -0.1279(5) 0.5259(5) 0.8270(3) 0.0640(17) Uani 1 1 d . . .
H7A H -0.1523 0.5750 0.8541 0.096 Uiso 1 1 calc R . .
H7B H -0.1619 0.4574 0.8346 0.096 Uiso 1 1 calc R . .
H7C H -0.1589 0.5497 0.7928 0.096 Uiso 1 1 calc R . .
C8 C 0.0283(6) 0.6887(4) 0.7791(3) 0.0603(16) Uani 1 1 d . . .
H8A H -0.0414 0.6708 0.7562 0.090 Uiso 1 1 calc R . .
H8B H 0.0916 0.7224 0.7584 0.090 Uiso 1 1 calc R . .
H8C H 0.0014 0.7360 0.8066 0.090 Uiso 1 1 calc R . .
C30 C 0.1556(8) 0.7500(7) 0.9650(3) 0.082(2) Uani 1 1 d D . .
H30 H 0.0976 0.7989 0.9471 0.098 Uiso 1 1 calc R . .
C29 C 0.3384(7) 0.7334(12) 1.0245(4) 0.133(5) Uani 1 1 d D . .
H29 H 0.3996 0.7743 1.0454 0.160 Uiso 1 1 calc R . .
C27 C 0.3974(8) 0.6362(11) 0.9904(4) 0.167(6) Uani 1 1 d D . .
H27A H 0.4738 0.6597 0.9739 0.200 Uiso 1 1 calc R . .
H27B H 0.4182 0.5784 1.0145 0.200 Uiso 1 1 calc R . .
C31 C 0.2589(11) 0.7975(7) 0.9881(6) 0.156(6) Uani 1 1 d D . .
H31A H 0.2307 0.8588 1.0077 0.187 Uiso 1 1 calc R . .
H31B H 0.3109 0.8232 0.9595 0.187 Uiso 1 1 calc R . .
C32 C 0.6040(5) -0.0164(4) 0.8670(2) 0.0460(12) Uani 1 1 d . . .
H32 H 0.6728 -0.0576 0.8585 0.055 Uiso 1 1 calc R . .
C33 C -0.0755(6) 0.0134(5) 0.8205(2) 0.0552(15) Uani 1 1 d . . .
H33 H -0.1432 -0.0199 0.8038 0.066 Uiso 1 1 calc R . .
C37 C 0.2642(14) 0.6599(9) 1.0560(4) 0.132(5) Uani 1 1 d D . .
H37A H 0.3193 0.6058 1.0704 0.158 Uiso 1 1 calc R . .
H37B H 0.2300 0.6982 1.0859 0.158 Uiso 1 1 calc R . .
C39 C 0.1688(10) 0.6115(9) 1.0291(5) 0.119(4) Uani 1 1 d D . .
H39 H 0.1174 0.5685 1.0527 0.143 Uiso 1 1 calc R . .
C40 C 0.0989(9) 0.6709(8) 0.9946(3) 0.101(3) Uani 1 1 d D . .
H40A H 0.0333 0.7038 1.0150 0.122 Uiso 1 1 calc R . .
H40B H 0.0586 0.6228 0.9695 0.122 Uiso 1 1 calc R . .
C43 C 0.2616(19) 0.6871(9) 0.9222(4) 0.254(12) Uani 1 1 d D . .
H43A H 0.2189 0.6638 0.8898 0.305 Uiso 1 1 calc R . .
H43B H 0.3273 0.7358 0.9125 0.305 Uiso 1 1 calc R . .
C42 C 0.2152(11) 0.5448(10) 0.9766(6) 0.213(9) Uani 1 1 d D . .
H42A H 0.2448 0.4757 0.9878 0.255 Uiso 1 1 calc R . .
H42B H 0.1452 0.5347 0.9520 0.255 Uiso 1 1 calc R . .

loop_
_atom_site_aniso_label
_atom_site_aniso_U_11
_atom_site_aniso_U_22
_atom_site_aniso_U_33
_atom_site_aniso_U_23
_atom_site_aniso_U_13
_atom_site_aniso_U_12
W1 0.02846(10) 0.02752(10) 0.02985(10) 0.00214(7) 0.00048(6) 0.00152(7)
Si1 0.0299(6) 0.0281(6) 0.0265(6) 0.0028(5) 0.0018(4) 0.0023(5)
S4 0.0416(6) 0.0371(6) 0.0351(6) -0.0028(5) -0.0071(5) 0.0011(5)
S5 0.0325(6) 0.0489(7) 0.0385(6) -0.0088(5) -0.0030(5) 0.0054(5)
S2 0.0310(6) 0.0452(7) 0.0511(7) 0.0133(6) 0.0050(5) 0.0018(5)
S1 0.0405(7) 0.0321(6) 0.0574(8) 0.0118(5) 0.0011(6) 0.0023(5)
O1 0.0331(16) 0.0339(16) 0.0314(16) 0.0090(13) -0.0009(13) 0.0011(13)
S3 0.0329(6) 0.0377(6) 0.0445(7) -0.0088(5) 0.0067(5) -0.0045(5)
C9 0.033(2) 0.033(2) 0.033(2) 0.0002(18) 0.0016(18) 0.0015(18)
C21 0.038(2) 0.036(2) 0.029(2) 0.0020(18) 0.0002(18) -0.0032(19)
C1 0.058(3) 0.029(2) 0.032(2) 0.0049(18) 0.007(2) 0.004(2)
C13 0.031(2) 0.038(2) 0.029(2) 0.0054(18) -0.0012(17) 0.0094(19)
C25 0.040(3) 0.041(3) 0.042(3) -0.011(2) -0.005(2) 0.009(2)
C2 0.045(3) 0.036(3) 0.041(3) -0.004(2) 0.013(2) 0.003(2)
C12 0.042(3) 0.050(3) 0.043(3) 0.014(2) 0.009(2) 0.013(2)
C5 0.043(3) 0.036(3) 0.041(3) -0.004(2) -0.007(2) 0.010(2)
C18 0.041(3) 0.039(3) 0.038(3) 0.008(2) 0.003(2) 0.002(2)
C14 0.046(3) 0.050(3) 0.037(3) 0.000(2) -0.001(2) 0.004(2)
C6 0.035(2) 0.050(3) 0.041(3) -0.001(2) -0.004(2) 0.009(2)
C19 0.043(3) 0.058(3) 0.046(3) 0.011(3) 0.014(2) 0.009(3)
C24 0.040(3) 0.068(4) 0.053(3) 0.002(3) -0.002(2) -0.013(3)
C22 0.055(3) 0.039(3) 0.053(3) -0.012(2) 0.005(3) 0.003(2)
C20 0.035(2) 0.043(3) 0.044(3) -0.006(2) 0.001(2) -0.004(2)
C4 0.076(4) 0.045(3) 0.042(3) -0.007(2) 0.000(3) 0.003(3)
C16 0.053(3) 0.078(4) 0.029(3) 0.004(3) 0.006(2) 0.024(3)
C17 0.040(3) 0.072(4) 0.041(3) 0.021(3) 0.008(2) 0.007(3)
C23 0.080(4) 0.042(3) 0.044(3) -0.016(2) 0.003(3) -0.013(3)
C10 0.048(3) 0.042(3) 0.034(3) 0.008(2) 0.005(2) 0.011(2)
C15 0.064(4) 0.060(4) 0.036(3) -0.009(2) -0.009(3) 0.010(3)
C11 0.052(3) 0.049(3) 0.051(3) 0.013(2) 0.000(3) 0.019(3)
C3 0.061(4) 0.059(4) 0.085(5) -0.020(3) 0.037(3) -0.004(3)
C7 0.035(3) 0.078(5) 0.079(5) 0.005(4) 0.001(3) 0.012(3)
C8 0.066(4) 0.044(3) 0.071(4) 0.008(3) -0.003(3) 0.023(3)
C30 0.081(5) 0.079(5) 0.084(5) 0.003(4) -0.010(4) 0.026(4)
C29 0.047(4) 0.272(15) 0.081(6) -0.103(8) 0.000(4) 0.004(7)
C27 0.066(5) 0.303(16) 0.131(9) -0.158(10) -0.034(5) 0.056(8)
C31 0.129(10) 0.050(5) 0.288(18) 0.026(8) -0.022(11) -0.003(6)
C32 0.035(3) 0.048(3) 0.055(3) -0.001(2) 0.007(2) 0.012(2)
C33 0.058(4) 0.072(4) 0.036(3) -0.001(3) -0.002(2) -0.036(3)
C37 0.199(13) 0.114(8) 0.079(7) -0.052(6) -0.051(8) 0.053(8)
C39 0.096(7) 0.148(9) 0.114(8) 0.039(7) 0.059(6) 0.048(7)
C40 0.121(8) 0.120(8) 0.062(5) -0.027(5) -0.012(5) -0.003(6)
C43 0.58(3) 0.127(9) 0.057(6) 0.015(6) 0.051(11) 0.219(15)
C42 0.154(10) 0.170(10) 0.321(19) -0.193(12) 0.187(12) -0.106(9)

loop_
_atom_type_symbol
_atom_type_description
_atom_type_scat_dispersion_real
_atom_type_scat_dispersion_imag
_atom_type_scat_source
C C 0.0033 0.0016 'International Tables Vol C Tables 4.2.6.8 and 6.1.1.4'
H H 0.0000 0.0000 'International Tables Vol C Tables 4.2.6.8 and 6.1.1.4'
O O 0.0106 0.0060 'International Tables Vol C Tables 4.2.6.8 and 6.1.1.4'
Si Si 0.0817 0.0704 'International Tables Vol C Tables 4.2.6.8 and 6.1.1.4'
S S 0.1246 0.1234 'International Tables Vol C Tables 4.2.6.8 and 6.1.1.4'
W W -0.8490 6.8722 'International Tables Vol C Tables 4.2.6.8 and 6.1.1.4'

loop_
_geom_angle_atom_site_label_1
_geom_angle_atom_site_label_2
_geom_angle_atom_site_label_3
_geom_angle
_geom_angle_site_symmetry_1
_geom_angle_site_symmetry_3
_geom_angle_publ_flag
O1 W1 S5 97.76(10) . . ?
O1 W1 S3 109.87(10) . . ?
S5 W1 S3 74.50(4) . . ?
O1 W1 S2 79.13(10) . . ?
S5 W1 S2 113.83(5) . . ?
S3 W1 S2 167.40(5) . . ?
O1 W1 S4 92.34(10) . . ?
S5 W1 S4 154.48(5) . . ?
S3 W1 S4 80.04(4) . . ?
S2 W1 S4 91.02(5) . . ?
O1 W1 S1 156.90(10) . . ?
S5 W1 S1 88.17(5) . . ?
S3 W1 S1 93.23(5) . . ?
S2 W1 S1 78.05(4) . . ?
S4 W1 S1 91.65(5) . . ?
O1 Si1 C13 106.63(19) . . ?
O1 Si1 C9 108.36(19) . . ?
C13 Si1 C9 112.2(2) . . ?
O1 Si1 C21 110.93(18) . . ?
C13 Si1 C21 108.8(2) . . ?
C9 Si1 C21 110.0(2) . . ?
C1 S4 W1 109.24(18) . . ?
C25 S5 W1 117.64(16) . . ?
C6 S2 W1 112.08(19) . . ?
C5 S1 W1 110.90(18) . . ?
Si1 O1 W1 164.9(2) . . ?
C2 S3 W1 110.25(18) . . ?
C10 C9 C12 117.2(4) . . ?
C10 C9 Si1 122.1(4) . . ?
C12 C9 Si1 120.7(4) . . ?
C22 C21 C20 117.0(5) . . ?
C22 C21 Si1 122.3(4) . . ?
C20 C21 Si1 120.7(4) . . ?
C2 C1 C4 123.8(5) . . ?
C2 C1 S4 119.7(4) . . ?
C4 C1 S4 116.5(4) . . ?
C18 C13 C14 117.9(5) . . ?
C18 C13 Si1 122.4(4) . . ?
C14 C13 Si1 119.8(4) . . ?
C43 C25 C27 109.3(10) . . ?
C43 C25 C42 109.2(11) . . ?
C27 C25 C42 106.9(9) . . ?
C43 C25 S5 113.0(5) . . ?
C27 C25 S5 106.2(4) . . ?
C42 C25 S5 112.1(5) . . ?
C1 C2 C3 125.6(5) . . ?
C1 C2 S3 119.6(4) . . ?
C3 C2 S3 114.8(4) . . ?
C9 C12 C19 122.0(5) . . ?
C6 C5 C8 122.8(5) . . ?
C6 C5 S1 119.9(4) . . ?
C8 C5 S1 117.4(4) . . ?
C13 C18 C17 121.0(5) . . ?
C13 C14 C15 121.1(5) . . ?
C5 C6 C7 123.3(5) . . ?
C5 C6 S2 118.9(4) . . ?
C7 C6 S2 117.8(4) . . ?
C32 C19 C12 119.2(5) . . ?
C33 C24 C20 119.0(6) . . ?
C21 C22 C23 121.2(5) . . ?
C21 C20 C24 121.8(5) . . ?
C17 C16 C15 120.7(5) . . ?
C16 C17 C18 119.7(5) . . ?
C33 C23 C22 120.6(5) . . ?
C9 C10 C11 121.6(5) . . ?
C16 C15 C14 119.7(5) . . ?
C32 C11 C10 119.8(5) . . ?
C31 C30 C40 116.5(8) . . ?
C31 C30 C43 85.9(10) . . ?
C40 C30 C43 106.9(8) . . ?
C37 C29 C31 111.5(8) . . ?
C37 C29 C27 91.3(11) . . ?
C31 C29 C27 108.3(8) . . ?
C25 C27 C29 111.6(6) . . ?
C30 C31 C29 118.1(9) . . ?
C11 C32 C19 120.3(5) . . ?
C23 C33 C24 120.4(5) . . ?
C39 C37 C29 115.6(9) . . ?
C40 C39 C37 117.9(11) . . ?
C40 C39 C42 86.9(10) . . ?
C37 C39 C42 113.0(9) . . ?
C39 C40 C30 119.6(9) . . ?
C25 C43 C30 107.6(7) . . ?
C25 C42 C39 111.0(7) . . ?

loop_
_geom_bond_atom_site_label_1
_geom_bond_atom_site_label_2
_geom_bond_distance
_geom_bond_site_symmetry_2
_geom_bond_publ_flag
W1 O1 1.861(3) . ?
W1 S5 2.3507(12) . ?
W1 S3 2.3637(12) . ?
W1 S2 2.3830(13) . ?
W1 S4 2.4025(12) . ?
W1 S1 2.4084(12) . ?
Si1 O1 1.660(3) . ?
Si1 C13 1.854(5) . ?
Si1 C9 1.857(5) . ?
Si1 C21 1.869(5) . ?
S4 C1 1.740(5) . ?
S5 C25 1.854(5) . ?
S2 C6 1.708(5) . ?
S1 C5 1.711(5) . ?
S3 C2 1.749(5) . ?
C9 C10 1.382(6) . ?
C9 C12 1.384(7) . ?
C21 C22 1.381(7) . ?
C21 C20 1.384(7) . ?
C1 C2 1.337(7) . ?
C1 C4 1.503(7) . ?
C13 C18 1.386(7) . ?
C13 C14 1.389(7) . ?
C25 C43 1.443(10) . ?
C25 C27 1.456(9) . ?
C25 C42 1.456(11) . ?
C2 C3 1.492(7) . ?
C12 C19 1.387(7) . ?
C5 C6 1.338(7) . ?
C5 C8 1.514(7) . ?
C18 C17 1.402(7) . ?
C14 C15 1.393(7) . ?
C6 C7 1.506(7) . ?
C19 C32 1.373(7) . ?
C24 C33 1.377(8) . ?
C24 C20 1.395(7) . ?
C22 C23 1.393(8) . ?
C16 C17 1.362(9) . ?
C16 C15 1.373(9) . ?
C23 C33 1.341(9) . ?
C10 C11 1.387(7) . ?
C11 C32 1.369(8) . ?
C30 C31 1.406(13) . ?
C30 C40 1.421(12) . ?
C30 C43 1.801(13) . ?
C29 C37 1.492(16) . ?
C29 C31 1.509(15) . ?
C29 C27 1.664(13) . ?
C37 C39 1.387(15) . ?
C39 C40 1.388(12) . ?
C39 C42 1.680(14) . ?
